data_5910240
loop_
_publ_author_name
'Wyckoff, R. W. G.'

_publ_section_title
;
Page 27 from the Structure of Crystals, vol. 4 by Wyckoff R W G. 
published by Interscience Publishers, Inc. in 1951 
;
_journal_name_full 'The Structure of Crystals'
_journal_page_first 27
_journal_page_last 27
_journal_volume 4
_journal_year 1951
_chemical_formula_structural Cs2UO2Br4
_chemical_formula_sum 'Br4 Cs2 O2 U'
_space_group_IT_number 14
_symmetry_cell_setting monoclinic
_symmetry_Int_Tables_number 14
_symmetry_space_group_name_Hall '-P 2ybc'
_symmetry_space_group_name_H-M 'P 1 21/c 1'
_audit_creation_date 2006-24-10
_audit_creation_method
;
Page 27 from the Structure of Crystals, vol. 4 by Wyckoff R W G. 
published by Interscience Publishers, Inc. in 1951 
;
_audit_update_record 'created by Girish Upreti, Portland State University'
_cell_angle_alpha 90
_cell_angle_beta 103.30
_cell_angle_gamma 90
_cell_length_a 9.90
_cell_length_b 9.808
_cell_length_c 6.39
_cell_volume 603.822
_cod_original_sg_symbol_H-M 'P 21/c'
_cod_original_formula_sum 'Cs2 U O2 Br4'
_cod_database_code 5910240

loop_
_symmetry_equiv_pos_as_xyz
x,y,z
-x,y+1/2,-z+1/2
-x,-y,-z
x,-y+1/2,z+1/2

loop_
_atom_site_fract_x
_atom_site_fract_y
_atom_site_fract_z
_atom_site_label
0.00000 0.00000 0.00000 U1
0.00000 0.50000 0.50000 U2
0.33900 0.11600 0.67800 Cs1
0.33900 0.38400 1.17800 Cs2
-0.33900 -0.11600 -0.67800 Cs3
-0.33900 -0.38400 -1.17800 Cs4
0.02600 0.23700 0.25800 Br1
0.02600 0.26300 0.75800 Br2
-0.02600 -0.23700 -0.25800 Br3
-0.02600 -0.26300 -0.75800 Br4
0.71800 0.06100 0.83600 Br5
0.71800 0.43900 1.33600 Br6
-0.71800 -0.06100 -0.83600 Br7
-0.71800 -0.43900 -1.33600 Br8
0.03900 0.10300 0.81100 O1
0.03900 0.39700 1.31100 O2
-0.03900 -0.10300 -0.81100 O3
-0.03900 -0.39700 -1.31100 O4
